data_1548665
loop_
_publ_author_name
'Tupikina, Elena Yu.'
'Bodensteiner, Michael'
'Tolstoy, Peter M.'
'Denisov, Gleb S.'
'Shenderovich, Ilya G.'

_publ_section_title
;
 P&#x2550;O Moiety as an Ambidextrous Hydrogen Bond Acceptor
;
_journal_name_full 'The Journal of Physical Chemistry C'
_journal_paper_doi 10.1021/acs.jpcc.7b11299
_journal_year 2018
_chemical_formula_moiety 'C6 H18 N3 O P, H3 O4 P'
_chemical_formula_sum 'C6 H21 N3 O5 P2'
_chemical_formula_weight 277.20
_space_group_crystal_system monoclinic
_space_group_IT_number 14
_space_group_name_Hall '-P 2ybc'
_space_group_name_H-M_alt 'P 1 21/c 1'
_symmetry_space_group_name_Hall '-P 2ybc'
_symmetry_space_group_name_H-M 'P 1 21/c 1'
_atom_sites_solution_hydrogens geom
_atom_sites_solution_primary dual
_audit_creation_date 2017-09-21
_audit_creation_method
;
Olex2 1.2-alpha
(compiled 2017.08.10 svn.r3458 for OlexSys, GUI svn.r5381)
;
_cell_angle_alpha 90
_cell_angle_beta 93.5031(19)
_cell_angle_gamma 90
_cell_formula_units_Z 20
_cell_length_a 19.4469(4)
_cell_length_b 9.4267(2)
_cell_length_c 36.0286(8)
_cell_measurement_reflns_used 36475
_cell_measurement_temperature 291.33(10)
_cell_measurement_theta_max 28.8590
_cell_measurement_theta_min 3.1100
_cell_volume 6592.4(2)
_computing_cell_refinement 'CrysAlisPro 1.171.38.37b (Rigaku OD, 2015)'
_computing_data_collection 'CrysAlisPro 1.171.38.37b (Rigaku OD, 2015)'
_computing_data_reduction 'CrysAlisPro 1.171.38.37b (Rigaku OD, 2015)'
_computing_molecular_graphics 'Olex2 (Dolomanov et al., 2009)'
_computing_publication_material 'Olex2 (Dolomanov et al., 2009)'
_computing_structure_refinement 'ShelXL (Sheldrick, 2015)'
_computing_structure_solution 'ShelXT (Sheldrick, 2015)'
_diffrn_ambient_environment air
_diffrn_ambient_temperature 291.33(10)
_diffrn_detector 'CCD plate'
_diffrn_detector_area_resol_mean 7.9851
_diffrn_detector_type Eos
_diffrn_measured_fraction_theta_full 0.997
_diffrn_measured_fraction_theta_max 0.905
_diffrn_measurement_details
;
List of Runs (angles in degrees, time in seconds):

  # Type    Start    End  Width  t~exp~   \w     \q     \k     \f   Frames
--------------------------------------------------------------------------
  1  \w    -52.00  48.00   0.50   22.50    --   17.79 -77.00 150.00  200
  2  \w    -91.00  26.00   0.50   22.50    --  -18.26 -19.00   0.00  234
  3  \w    -87.00   3.00   0.50   22.50    --  -18.26 -57.00 -60.00  180
  4  \w    -81.00  -7.00   0.50   22.50    --  -18.26 133.00-141.04  148
  5  \w     -4.00  54.00   0.50   22.50    --   17.79  57.00 -90.00  116
  6  \w    -94.00 -35.00   0.50   22.50    --  -18.26-178.00 -60.00  118
  7  \w    -91.00   7.00   0.50   22.50    --  -18.26 -38.00 150.00  196
;
_diffrn_measurement_device 'four-circle diffractometer'
_diffrn_measurement_device_type 'SuperNova, Single source at offset, Eos'
_diffrn_measurement_method '\w scans'
_diffrn_orient_matrix_type 'CrysAlisPro convention (1999,Acta A55,543-557)'
_diffrn_orient_matrix_UB_11 -0.0299624000
_diffrn_orient_matrix_UB_12 -0.0325922000
_diffrn_orient_matrix_UB_13 -0.0084118000
_diffrn_orient_matrix_UB_21 -0.0019095000
_diffrn_orient_matrix_UB_22 0.0533931000
_diffrn_orient_matrix_UB_23 -0.0138921000
_diffrn_orient_matrix_UB_31 0.0208264000
_diffrn_orient_matrix_UB_32 -0.0417998000
_diffrn_orient_matrix_UB_33 -0.0112033000
_diffrn_radiation_monochromator mirror
_diffrn_radiation_probe x-ray
_diffrn_radiation_type MoK\a
_diffrn_radiation_wavelength 0.71073
_diffrn_reflns_av_R_equivalents 0.0360
_diffrn_reflns_av_unetI/netI 0.0316
_diffrn_reflns_Laue_measured_fraction_full 0.997
_diffrn_reflns_Laue_measured_fraction_max 0.905
_diffrn_reflns_limit_h_max 25
_diffrn_reflns_limit_h_min -25
_diffrn_reflns_limit_k_max 12
_diffrn_reflns_limit_k_min -12
_diffrn_reflns_limit_l_max 49
_diffrn_reflns_limit_l_min -47
_diffrn_reflns_number 79597
_diffrn_reflns_point_group_measured_fraction_full 0.997
_diffrn_reflns_point_group_measured_fraction_max 0.905
_diffrn_reflns_theta_full 25.242
_diffrn_reflns_theta_max 29.126
_diffrn_reflns_theta_min 2.905
_diffrn_source 'micro-focus sealed X-ray tube'
_diffrn_source_type 'SuperNova (Mo) X-ray Source'
_exptl_absorpt_coefficient_mu 0.341
_exptl_absorpt_correction_T_max 0.999
_exptl_absorpt_correction_T_min 0.996
_exptl_absorpt_correction_type gaussian
_exptl_absorpt_process_details
;
CrysAlisPro 1.171.38.37b (Rigaku Oxford Diffraction, 2015)
Numerical absorption correction based on gaussian integration over
            a multifaceted crystal model
Empirical absorption correction using spherical harmonics,
 implemented in SCALE3 ABSPACK scaling algorithm.
;
_exptl_crystal_colour colourless
_exptl_crystal_colour_primary colourless
_exptl_crystal_density_diffrn 1.396
_exptl_crystal_description block
_exptl_crystal_F_000 2960
_exptl_crystal_size_max 0.755
_exptl_crystal_size_mid 0.256
_exptl_crystal_size_min 0.146
_refine_diff_density_max 0.497
_refine_diff_density_min -0.443
_refine_diff_density_rms 0.062
_refine_ls_extinction_method none
_refine_ls_goodness_of_fit_ref 1.058
_refine_ls_hydrogen_treatment constr
_refine_ls_matrix_type full
_refine_ls_number_parameters 854
_refine_ls_number_reflns 16032
_refine_ls_number_restraints 274
_refine_ls_restrained_S_all 1.075
_refine_ls_R_factor_all 0.0521
_refine_ls_R_factor_gt 0.0415
_refine_ls_shift/su_max 0.001
_refine_ls_shift/su_mean 0.000
_refine_ls_structure_factor_coef Fsqd
_refine_ls_weighting_details 'w=1/[\s^2^(Fo^2^)+(0.0416P)^2^+4.8136P] where P=(Fo^2^+2Fc^2^)/3'
_refine_ls_weighting_scheme calc
_refine_ls_wR_factor_gt 0.1006
_refine_ls_wR_factor_ref 0.1063
_reflns_Friedel_coverage 0.000
_reflns_number_gt 13443
_reflns_number_total 16032
_reflns_threshold_expression 'I > 2\s(I)'
_cod_data_source_file jp7b11299_si_004.cif
_cod_data_source_block sn104
_cod_database_code 1548665
_shelx_shelxl_version_number 2017/1
_chemical_oxdiff_formula 'C12 H20 O12 P4 N12'
_chemical_oxdiff_usercomment 'Ilya Shendarovich'
_shelx_space_group_comment
;
The symmetry employed for this shelxl refinement is uniquely defined
by the following loop, which should always be used as a source of
symmetry information in preference to the above space-group names.
They are only intended as comments.
;
_reflns_odcompleteness_completeness 99.67
_reflns_odcompleteness_iscentric 1
_reflns_odcompleteness_theta 26.32
_olex2_refinement_description
;
1. Fixed Uiso
 At 1.5 times of:
  All C(H,H,H) groups, All C(H,H,H,H,H,H) groups, All O(H) groups
2. Restrained distances
 P1-N1A \\sim P1-N1 \\sim P1-N2 \\sim P1-N2A \\sim P1-N3 \\sim P1-N3A
 with sigma of 0.02
 N2-C3 \\sim N2-C4 \\sim N2A-C4 \\sim N2A-C3A \\sim N3-C6 \\sim N3-C5 \\sim
N3A-C5 \\sim N1-C2 \\sim N1-C1 ~
 N1A-C2A \\sim N1A-C1A
 with sigma of 0.02
 N15-C30A \\sim N15-C30 \\sim N15-C29 \\sim N15-C29A
 with sigma of 0.02
3. Uiso/Uaniso restraints and constraints
N2 \\sim N3 \\sim N1 \\sim N2A \\sim N3A \\sim N1A \\sim C4 \\sim C5 \\sim C6
\\sim C3 \\sim C1 \\sim C2 \\sim C3A \\sim C1A \\sim C6A \\sim C2A \\sim P1:
within 1.7A with sigma of 0.005 and sigma for terminal atoms of 0.005
P10 \\sim N15 \\sim C30A \\sim C30 \\sim C29 \\sim C29A: within 1.7A with sigma
of 0.002 and sigma for terminal atoms of 0.002
4. Others
 Sof(H4BD)=Sof(H4BE)=Sof(H4BF)=Sof(H5BD)=Sof(H5BE)=Sof(H5BF)=Sof(N2A)=Sof(N3A)=
 Sof(C3A)=Sof(H3AA)=Sof(H3AB)=Sof(H3AC)=Sof(C1A)=Sof(H1AA)=Sof(H1AB)=Sof(H1AC)=
 Sof(C6A)=Sof(H6AA)=Sof(H6AB)=Sof(H6AC)=Sof(N1A)=Sof(C2A)=Sof(H2AA)=Sof(H2AB)=
 Sof(H2AC)=1-FVAR(1)
 Sof(N2)=Sof(N3)=Sof(N1)=Sof(H4AA)=Sof(H4AB)=Sof(H4AC)=Sof(H5AA)=Sof(H5AB)=
 Sof(H5AC)=Sof(C6)=Sof(H6A)=Sof(H6B)=Sof(H6C)=Sof(C3)=Sof(H3A)=Sof(H3B)=
 Sof(H3C)=Sof(C1)=Sof(H1A)=Sof(H1B)=Sof(H1C)=Sof(C2)=Sof(H2A)=Sof(H2B)=Sof(H2C)=
 FVAR(1)
 Sof(C30A)=Sof(H30D)=Sof(H30E)=Sof(H30F)=Sof(C29A)=Sof(H29D)=Sof(H29E)=
 Sof(H29F)=1-FVAR(2)
 Sof(C30)=Sof(H30A)=Sof(H30B)=Sof(H30C)=Sof(C29)=Sof(H29A)=Sof(H29B)=Sof(H29C)=
 FVAR(2)
5.a Me refined with riding coordinates:
 C29A(H29D,H29E,H29F)
5.b Idealised Me refined as rotating group:
 C11(H11A,H11B,H11C), C16(H16A,H16B,H16C), C14(H14A,H14B,H14C), C12(H12A,H12B,
 H12C), C26(H26A,H26B,H26C), C9(H9A,H9B,H9C), C7(H7A,H7B,H7C), C13(H13A,H13B,
 H13C), C28(H28A,H28B,H28C), C10(H10A,H10B,H10C), C17(H17A,H17B,H17C), C4(H4AA,
 H4AB,H4AC), C4(H4BD,H4BE,H4BF), C20(H20A,H20B,H20C), C25(H25A,H25B,H25C),
 C15(H15A,H15B,H15C), C18(H18A,H18B,H18C), C24(H24A,H24B,H24C), C27(H27A,H27B,
 H27C), C23(H23A,H23B,H23C), C19(H19A,H19B,H19C), C8(H8A,H8B,H8C), C5(H5AA,H5AB,
 H5AC), C5(H5BD,H5BE,H5BF), C22(H22A,H22B,H22C), C21(H21A,H21B,H21C), C6(H6A,
 H6B,H6C), C30(H30A,H30B,H30C), C3(H3A,H3B,H3C), C29(H29A,H29B,H29C), C1(H1A,
 H1B,H1C), C2(H2A,H2B,H2C), C3A(H3AA,H3AB,H3AC), C1A(H1AA,H1AB,H1AC), C6A(H6AA,
 H6AB,H6AC), C2A(H2AA,H2AB,H2AC), C30A(H30D,H30E,H30F)
5.c Idealised tetrahedral OH refined as rotating group:
 O11(H11), O9(H9), O10(H10), O19(H19), O7(H7), O13(H13), O22(H22), O5(H5),
 O14(H14), O4(H4), O15(H15), O16(H16), O21(H21), O6(H6), O17(H17)
;
_olex2_submission_special_instructions 'No special instructions were received'
_oxdiff_exptl_absorpt_empirical_details
;
Empirical correction (ABSPACK) includes:
- Absorption correction using spherical harmonics
- Frame scaling
;
_oxdiff_exptl_absorpt_empirical_full_max 1.558
_oxdiff_exptl_absorpt_empirical_full_min 0.576

loop_
_space_group_symop_operation_xyz
'x, y, z'
'-x, y+1/2, -z+1/2'
'-x, -y, -z'
'x, -y-1/2, z-1/2'

loop_
_atom_site_label
_atom_site_type_symbol
_atom_site_fract_x
_atom_site_fract_y
_atom_site_fract_z
_atom_site_U_iso_or_equiv
_atom_site_adp_type
_atom_site_occupancy
_atom_site_site_symmetry_order
_atom_site_calc_flag
_atom_site_refinement_flags_posn
_atom_site_refinement_flags_adp
_atom_site_refinement_flags_occupancy
_atom_site_disorder_assembly
_atom_site_disorder_group
P10 P 0.91248(2) 0.20366(4) 0.43420(2) 0.01331(9) Uani 1 1 d . U . . .
P2 P 0.86533(2) 0.67815(4) 0.26934(2) 0.01275(9) Uani 1 1 d . . . . .
P8 P 0.50645(2) 0.30528(4) 0.33585(2) 0.01361(9) Uani 1 1 d . . . . .
P1 P 0.67880(2) 0.71510(5) 0.46462(2) 0.01561(9) Uani 1 1 d D U . . .
P4 P 0.63900(2) 0.93114(5) 0.33906(2) 0.01469(9) Uani 1 1 d . . . . .
P9 P 0.73239(2) 1.20490(5) 0.63580(2) 0.01503(9) Uani 1 1 d . . . . .
P5 P 0.76530(2) 1.09912(4) 0.26239(2) 0.01482(9) Uani 1 1 d . . . . .
P7 P 0.94496(2) 0.41608(5) 0.55843(2) 0.01699(10) Uani 1 1 d . . . . .
P3 P 0.54676(2) 1.11007(5) 0.45845(2) 0.01829(10) Uani 1 1 d . . . . .
P6 P 0.85634(2) 0.61255(5) 0.64713(2) 0.01851(10) Uani 1 1 d . . . . .
O2 O 0.87504(6) 0.80240(12) 0.24384(3) 0.0172(2) Uani 1 1 d . . . . .
O1 O 0.66893(6) 0.83427(13) 0.43701(3) 0.0187(3) Uani 1 1 d . . . . .
O23 O 0.51282(6) 0.18521(12) 0.36348(3) 0.0171(2) Uani 1 1 d . . . . .
O25 O 0.92329(6) 0.32493(12) 0.46107(3) 0.0165(2) Uani 1 1 d . . . . .
O8 O 0.67342(6) 1.07262(13) 0.34049(3) 0.0189(3) Uani 1 1 d . . . . .
O12 O 0.72132(6) 0.97051(13) 0.25866(3) 0.0194(3) Uani 1 1 d . . . . .
O24 O 0.73607(6) 1.32345(13) 0.66402(3) 0.0193(3) Uani 1 1 d . . . . .
O11 O 0.76739(6) 1.16729(13) 0.30166(3) 0.0194(3) Uani 1 1 d . . . . .
H11 H 0.736864 1.132892 0.313557 0.029 Uiso 1 1 calc GR . . . .
O9 O 0.63629(7) 0.86236(13) 0.29992(3) 0.0221(3) Uani 1 1 d . . . . .
H9 H 0.665264 0.899465 0.287461 0.033 Uiso 1 1 calc GR . . . .
O10 O 0.67541(6) 0.81651(13) 0.36451(3) 0.0208(3) Uani 1 1 d . . . . .
H10 H 0.671144 0.836936 0.386370 0.031 Uiso 1 1 calc GR . . . .
O20 O 0.90933(7) 0.55934(14) 0.55526(4) 0.0249(3) Uani 1 1 d . . . . .
O19 O 0.94519(7) 0.35186(14) 0.59691(3) 0.0243(3) Uani 1 1 d . . . . .
H19 H 0.930099 0.409738 0.611328 0.036 Uiso 1 1 calc GR . . . .
O7 O 0.56367(6) 0.93765(13) 0.35100(4) 0.0224(3) Uani 1 1 d . . . . .
H7 H 0.552435 1.020670 0.353706 0.034 Uiso 1 1 calc GR . . . .
O13 O 0.74143(7) 1.22369(13) 0.23616(3) 0.0239(3) Uani 1 1 d . . . . .
H13 H 0.739533 1.196288 0.214521 0.036 Uiso 1 1 calc GR . . . .
O22 O 0.90945(7) 0.30401(15) 0.53198(4) 0.0262(3) Uani 1 1 d . . . . .
H22 H 0.917220 0.322792 0.510411 0.039 Uiso 1 1 calc GR . . . .
O18 O 0.90100(7) 0.48064(14) 0.65143(4) 0.0254(3) Uani 1 1 d . . . . .
O5 O 0.50551(7) 0.97388(14) 0.44981(4) 0.0256(3) Uani 1 1 d . . . . .
H5 H 0.489407 0.944580 0.468878 0.038 Uiso 1 1 calc GR . . . .
O14 O 0.84120(6) 1.06800(13) 0.25372(4) 0.0227(3) Uani 1 1 d . . . . .
H14 H 0.846772 0.982089 0.251973 0.034 Uiso 1 1 calc GR . . . .
O4 O 0.51581(8) 1.23353(14) 0.43417(4) 0.0282(3) Uani 1 1 d . . . . .
H4 H 0.515484 1.211351 0.412154 0.042 Uiso 1 1 calc GR . . . .
O15 O 0.78318(7) 0.58136(14) 0.66027(4) 0.0272(3) Uani 1 1 d . . . . .
H15 H 0.776146 0.495592 0.659715 0.041 Uiso 1 1 calc GR . . . .
O16 O 0.88430(7) 0.73373(14) 0.67313(4) 0.0273(3) Uani 1 1 d . . . . .
H16 H 0.881140 0.710235 0.694870 0.041 Uiso 1 1 calc GR . . . .
O21 O 1.01928(6) 0.42930(13) 0.54529(4) 0.0257(3) Uani 1 1 d . . . . .
H21 H 1.030011 0.513299 0.544392 0.039 Uiso 1 1 calc GR . . . .
O3 O 0.54785(7) 1.15518(14) 0.49826(3) 0.0260(3) Uani 1 1 d . . . . .
O6 O 0.62008(7) 1.08841(14) 0.44446(4) 0.0291(3) Uani 1 1 d . . . . .
H6 H 0.628683 1.003348 0.443632 0.044 Uiso 1 1 calc GR . . . .
O17 O 0.85206(8) 0.67306(15) 0.60824(4) 0.0294(3) Uani 1 1 d . . . . .
H17 H 0.871852 0.619924 0.594371 0.044 Uiso 1 1 calc GR . . . .
N6 N 0.78550(7) 0.62660(15) 0.26815(4) 0.0168(3) Uani 1 1 d . . . . .
N13 N 0.83327(7) 0.14645(16) 0.43369(4) 0.0194(3) Uani 1 1 d . . . . .
N7 N 0.42801(7) 0.36824(16) 0.33418(4) 0.0184(3) Uani 1 1 d . . . . .
N5 N 0.91543(7) 0.55034(15) 0.25623(4) 0.0177(3) Uani 1 1 d . . . . .
N8 N 0.51891(8) 0.25836(17) 0.29316(4) 0.0213(3) Uani 1 1 d . . . . .
N12 N 0.80760(8) 1.13319(16) 0.63256(4) 0.0223(3) Uani 1 1 d . . . . .
N4 N 0.88357(7) 0.71210(15) 0.31372(4) 0.0180(3) Uani 1 1 d . . . . .
N14 N 0.96309(7) 0.07184(15) 0.44717(4) 0.0204(3) Uani 1 1 d . . . . .
N9 N 0.56091(7) 0.42970(15) 0.34920(4) 0.0184(3) Uani 1 1 d . . . . .
N10 N 0.67664(8) 1.08834(16) 0.64912(4) 0.0224(3) Uani 1 1 d . . . . .
N15 N 0.92878(8) 0.25423(16) 0.39230(4) 0.0229(3) Uani 1 1 d D U . . .
N11 N 0.70929(8) 1.25594(19) 0.59358(4) 0.0276(4) Uani 1 1 d . . . . .
N2 N 0.60492(8) 0.64207(19) 0.47227(5) 0.0220(4) Uani 0.9335(17) 1 d D U P A 1
N3 N 0.73108(9) 0.59975(18) 0.44767(5) 0.0235(4) Uani 0.9335(17) 1 d D U P A 1
N1 N 0.70956(10) 0.7647(3) 0.50565(5) 0.0297(4) Uani 0.9335(17) 1 d D U P A 1
C11 C 0.75278(9) 0.5516(2) 0.29774(5) 0.0241(4) Uani 1 1 d . . . . .
H11A H 0.741150 0.457120 0.289655 0.036 Uiso 1 1 calc GR . . . .
H11B H 0.711679 0.601017 0.303639 0.036 Uiso 1 1 calc GR . . . .
H11C H 0.783963 0.547347 0.319421 0.036 Uiso 1 1 calc GR . . . .
C16 C 0.62858(9) 0.3985(2) 0.36775(5) 0.0251(4) Uani 1 1 d . . . . .
H16A H 0.628051 0.305025 0.378317 0.038 Uiso 1 1 calc GR . . . .
H16B H 0.638645 0.466709 0.387098 0.038 Uiso 1 1 calc GR . . . .
H16C H 0.663274 0.403266 0.349941 0.038 Uiso 1 1 calc GR . . . .
C14 C 0.39133(10) 0.4316(2) 0.30174(5) 0.0278(4) Uani 1 1 d . . . . .
H14A H 0.390212 0.532826 0.304623 0.042 Uiso 1 1 calc GR . . . .
H14B H 0.345083 0.395626 0.299459 0.042 Uiso 1 1 calc GR . . . .
H14C H 0.414551 0.408121 0.279799 0.042 Uiso 1 1 calc GR . . . .
C12 C 0.74385(9) 0.6289(2) 0.23279(5) 0.0254(4) Uani 1 1 d . . . . .
H12A H 0.766559 0.685501 0.215072 0.038 Uiso 1 1 calc GR . . . .
H12B H 0.699436 0.668807 0.236659 0.038 Uiso 1 1 calc GR . . . .
H12C H 0.738292 0.533876 0.223495 0.038 Uiso 1 1 calc GR . . . .
C26 C 0.79064(10) 0.1090(2) 0.40043(5) 0.0299(4) Uani 1 1 d . . . . .
H26A H 0.785609 0.007840 0.399071 0.045 Uiso 1 1 calc GR . . . .
H26B H 0.812147 0.142533 0.378807 0.045 Uiso 1 1 calc GR . . . .
H26C H 0.746079 0.152147 0.401527 0.045 Uiso 1 1 calc GR . . . .
C9 C 0.90747(10) 0.40538(19) 0.26963(6) 0.0245(4) Uani 1 1 d . . . . .
H9A H 0.941133 0.387316 0.289674 0.037 Uiso 1 1 calc GR . . . .
H9B H 0.913939 0.339910 0.249729 0.037 Uiso 1 1 calc GR . . . .
H9C H 0.862094 0.393634 0.278276 0.037 Uiso 1 1 calc GR . . . .
C7 C 0.84274(10) 0.8206(2) 0.33149(5) 0.0264(4) Uani 1 1 d . . . . .
H7A H 0.861237 0.912713 0.326676 0.040 Uiso 1 1 calc GR . . . .
H7B H 0.844428 0.804222 0.357831 0.040 Uiso 1 1 calc GR . . . .
H7C H 0.795826 0.815804 0.321610 0.040 Uiso 1 1 calc GR . . . .
C13 C 0.39792(10) 0.4052(2) 0.36931(5) 0.0253(4) Uani 1 1 d . . . . .
H13A H 0.421165 0.353588 0.389330 0.038 Uiso 1 1 calc GR . . . .
H13B H 0.349879 0.380957 0.367822 0.038 Uiso 1 1 calc GR . . . .
H13C H 0.403027 0.505163 0.373732 0.038 Uiso 1 1 calc GR . . . .
C28 C 1.03547(10) 0.1002(2) 0.45878(6) 0.0307(5) Uani 1 1 d . . . . .
H28A H 1.039719 0.194695 0.468599 0.046 Uiso 1 1 calc GR . . . .
H28B H 1.063163 0.091201 0.437741 0.046 Uiso 1 1 calc GR . . . .
H28C H 1.050859 0.033309 0.477584 0.046 Uiso 1 1 calc GR . . . .
C10 C 0.98148(10) 0.5764(2) 0.23999(6) 0.0292(4) Uani 1 1 d . . . . .
H10A H 0.983708 0.673530 0.232185 0.044 Uiso 1 1 calc GR . . . .
H10B H 0.985609 0.515267 0.218922 0.044 Uiso 1 1 calc GR . . . .
H10C H 1.018415 0.557319 0.258212 0.044 Uiso 1 1 calc GR . . . .
C17 C 0.58171(10) 0.2864(2) 0.27459(5) 0.0291(4) Uani 1 1 d . . . . .
H17A H 0.608121 0.357725 0.288066 0.044 Uiso 1 1 calc GR . . . .
H17B H 0.570207 0.319114 0.249748 0.044 Uiso 1 1 calc GR . . . .
H17C H 0.608318 0.200804 0.273665 0.044 Uiso 1 1 calc GR . . . .
C4 C 0.55064(10) 0.6307(2) 0.44248(6) 0.0292(4) Uani 1 1 d D U . . .
H4AA H 0.561190 0.691924 0.422309 0.044 Uiso 0.9335(17) 1 calc GR . P A 1
H4AB H 0.507367 0.658215 0.451753 0.044 Uiso 0.9335(17) 1 calc GR . P A 1
H4AC H 0.547740 0.534434 0.433816 0.044 Uiso 0.9335(17) 1 calc GR . P A 1
H4BD H 0.549284 0.728337 0.434909 0.044 Uiso 0.0665(17) 1 calc GR . P A 2
H4BE H 0.519913 0.616602 0.462016 0.044 Uiso 0.0665(17) 1 calc GR . P A 2
H4BF H 0.536676 0.571558 0.421668 0.044 Uiso 0.0665(17) 1 calc GR . P A 2
C20 C 0.67678(11) 0.9404(2) 0.63693(6) 0.0307(5) Uani 1 1 d . . . . .
H20A H 0.721069 0.917263 0.628202 0.046 Uiso 1 1 calc GR . . . .
H20B H 0.641975 0.927083 0.617174 0.046 Uiso 1 1 calc GR . . . .
H20C H 0.667374 0.879753 0.657416 0.046 Uiso 1 1 calc GR . . . .
C25 C 0.80443(10) 0.1023(2) 0.46844(5) 0.0273(4) Uani 1 1 d . . . . .
H25A H 0.833646 0.135036 0.489130 0.041 Uiso 1 1 calc GR . . . .
H25B H 0.801475 0.000706 0.469159 0.041 Uiso 1 1 calc GR . . . .
H25C H 0.759252 0.142249 0.469844 0.041 Uiso 1 1 calc GR . . . .
C15 C 0.55309(11) 0.5733(2) 0.33449(6) 0.0303(5) Uani 1 1 d . . . . .
H15A H 0.585352 0.588146 0.315731 0.046 Uiso 1 1 calc GR . . . .
H15B H 0.561725 0.640482 0.354242 0.046 Uiso 1 1 calc GR . . . .
H15C H 0.507052 0.585726 0.323796 0.046 Uiso 1 1 calc GR . . . .
C18 C 0.47586(11) 0.1483(2) 0.27489(6) 0.0324(5) Uani 1 1 d . . . . .
H18A H 0.501173 0.060938 0.274599 0.049 Uiso 1 1 calc GR . . . .
H18B H 0.463045 0.176773 0.249831 0.049 Uiso 1 1 calc GR . . . .
H18C H 0.435125 0.135087 0.288255 0.049 Uiso 1 1 calc GR . . . .
C24 C 0.85580(10) 1.1214(2) 0.66542(7) 0.0364(5) Uani 1 1 d . . . . .
H24A H 0.861218 1.023446 0.672236 0.055 Uiso 1 1 calc GR . . . .
H24B H 0.838039 1.173190 0.685694 0.055 Uiso 1 1 calc GR . . . .
H24C H 0.899665 1.160017 0.659815 0.055 Uiso 1 1 calc GR . . . .
C27 C 0.94852(12) -0.0754(2) 0.43644(6) 0.0352(5) Uani 1 1 d . . . . .
H27A H 0.975746 -0.101039 0.416132 0.053 Uiso 1 1 calc GR . . . .
H27B H 0.900532 -0.085048 0.428941 0.053 Uiso 1 1 calc GR . . . .
H27C H 0.959746 -0.136654 0.457223 0.053 Uiso 1 1 calc GR . . . .
C23 C 0.83038(12) 1.0599(2) 0.59979(7) 0.0391(5) Uani 1 1 d . . . . .
H23A H 0.795016 1.065578 0.580056 0.059 Uiso 1 1 calc GR . . . .
H23B H 0.839428 0.962125 0.605772 0.059 Uiso 1 1 calc GR . . . .
H23C H 0.871668 1.103664 0.591997 0.059 Uiso 1 1 calc GR . . . .
C19 C 0.61272(12) 1.1327(3) 0.66485(8) 0.0470(7) Uani 1 1 d . . . . .
H19A H 0.574741 1.115964 0.647106 0.070 Uiso 1 1 calc GR . . . .
H19B H 0.615181 1.231926 0.670756 0.070 Uiso 1 1 calc GR . . . .
H19C H 0.606182 1.079322 0.687058 0.070 Uiso 1 1 calc GR . . . .
C8 C 0.95605(10) 0.7153(2) 0.32727(6) 0.0292(4) Uani 1 1 d . . . . .
H8A H 0.980277 0.638894 0.316247 0.044 Uiso 1 1 calc GR . . . .
H8B H 0.959267 0.705077 0.353833 0.044 Uiso 1 1 calc GR . . . .
H8C H 0.976152 0.804077 0.320632 0.044 Uiso 1 1 calc GR . . . .
C5 C 0.78975(11) 0.6447(3) 0.42714(7) 0.0388(5) Uani 1 1 d D U . . .
H5AA H 0.786405 0.744590 0.422156 0.058 Uiso 0.9335(17) 1 calc GR . P A 1
H5AB H 0.789706 0.593652 0.404085 0.058 Uiso 0.9335(17) 1 calc GR . P A 1
H5AC H 0.831727 0.625445 0.441686 0.058 Uiso 0.9335(17) 1 calc GR . P A 1
H5BD H 0.774851 0.560878 0.413826 0.058 Uiso 0.0665(17) 1 calc GR . P A 2
H5BE H 0.838911 0.642488 0.431630 0.058 Uiso 0.0665(17) 1 calc GR . P A 2
H5BF H 0.776869 0.727061 0.412662 0.058 Uiso 0.0665(17) 1 calc GR . P A 2
C22 C 0.75013(12) 1.3643(3) 0.57589(6) 0.0412(6) Uani 1 1 d . . . . .
H22A H 0.795195 1.368900 0.588293 0.062 Uiso 1 1 calc GR . . . .
H22B H 0.727844 1.454715 0.577556 0.062 Uiso 1 1 calc GR . . . .
H22C H 0.754157 1.340254 0.550220 0.062 Uiso 1 1 calc GR . . . .
C21 C 0.64192(11) 1.2330(2) 0.57514(6) 0.0357(5) Uani 1 1 d . . . . .
H21A H 0.615137 1.318275 0.576275 0.054 Uiso 1 1 calc GR . . . .
H21B H 0.619004 1.157470 0.587299 0.054 Uiso 1 1 calc GR . . . .
H21C H 0.646972 1.208094 0.549611 0.054 Uiso 1 1 calc GR . . . .
C6 C 0.73432(12) 0.4519(2) 0.45976(7) 0.0338(5) Uani 0.9335(17) 1 d D U P A 1
H6A H 0.771732 0.440068 0.478147 0.051 Uiso 0.9335(17) 1 calc GR . P A 1
H6B H 0.741519 0.391877 0.438819 0.051 Uiso 0.9335(17) 1 calc GR . P A 1
H6C H 0.691830 0.426451 0.470268 0.051 Uiso 0.9335(17) 1 calc GR . P A 1
C30 C 0.95732(18) 0.1595(4) 0.36487(8) 0.0273(6) Uani 0.784(7) 1 d D U P B 1
H30A H 0.973587 0.074029 0.376954 0.041 Uiso 0.784(7) 1 calc GR . P B 1
H30B H 0.994903 0.205855 0.353747 0.041 Uiso 0.784(7) 1 calc GR . P B 1
H30C H 0.922177 0.136529 0.345955 0.041 Uiso 0.784(7) 1 calc GR . P B 1
C3 C 0.59154(12) 0.5614(3) 0.50563(7) 0.0365(5) Uani 0.9335(17) 1 d D U P A 1
H3A H 0.583218 0.463860 0.499111 0.055 Uiso 0.9335(17) 1 calc GR . P A 1
H3B H 0.551844 0.599640 0.516664 0.055 Uiso 0.9335(17) 1 calc GR . P A 1
H3C H 0.630770 0.567502 0.523077 0.055 Uiso 0.9335(17) 1 calc GR . P A 1
C29 C 0.9076(2) 0.3915(3) 0.37730(7) 0.0281(6) Uani 0.784(7) 1 d D U P B 1
H29A H 0.868797 0.379472 0.359775 0.042 Uiso 0.784(7) 1 calc GR . P B 1
H29B H 0.944993 0.433590 0.365042 0.042 Uiso 0.784(7) 1 calc GR . P B 1
H29C H 0.894875 0.452156 0.397162 0.042 Uiso 0.784(7) 1 calc GR . P B 1
C1 C 0.67151(14) 0.8677(3) 0.52674(7) 0.0450(6) Uani 0.9335(17) 1 d D U P A 1
H1A H 0.693833 0.958441 0.526016 0.067 Uiso 0.9335(17) 1 calc GR . P A 1
H1B H 0.670420 0.836733 0.552078 0.067 Uiso 0.9335(17) 1 calc GR . P A 1
H1C H 0.625279 0.875697 0.515979 0.067 Uiso 0.9335(17) 1 calc GR . P A 1
C2 C 0.77861(12) 0.7368(3) 0.52099(7) 0.0371(6) Uani 0.9335(17) 1 d D U P A 1
H2A H 0.799336 0.664640 0.506557 0.056 Uiso 0.9335(17) 1 calc GR . P A 1
H2B H 0.776873 0.705218 0.546240 0.056 Uiso 0.9335(17) 1 calc GR . P A 1
H2C H 0.805496 0.822112 0.520350 0.056 Uiso 0.9335(17) 1 calc GR . P A 1
N2A N 0.6222(7) 0.5927(16) 0.4562(7) 0.0223(16) Uani 0.0665(17) 1 d D U P A 2
N3A N 0.7575(9) 0.650(3) 0.4623(5) 0.0258(16) Uani 0.0665(17) 1 d D U P A 2
C3A C 0.6321(14) 0.454(2) 0.4736(8) 0.023(3) Uani 0.0665(17) 1 d D U P A 2
H3AA H 0.672619 0.456270 0.490233 0.035 Uiso 0.0665(17) 1 calc GR . P A 2
H3AB H 0.637596 0.383830 0.454756 0.035 Uiso 0.0665(17) 1 calc GR . P A 2
H3AC H 0.592770 0.431345 0.487270 0.035 Uiso 0.0665(17) 1 calc GR . P A 2
C1A C 0.6246(14) 0.758(4) 0.5297(8) 0.039(2) Uani 0.0665(17) 1 d D U P A 2
H1AA H 0.594034 0.832466 0.521186 0.058 Uiso 0.0665(17) 1 calc GR . P A 2
H1AB H 0.637209 0.770944 0.555672 0.058 Uiso 0.0665(17) 1 calc GR . P A 2
H1AC H 0.601897 0.667929 0.526138 0.058 Uiso 0.0665(17) 1 calc GR . P A 2
C6A C 0.8062(15) 0.577(3) 0.4897(8) 0.028(3) Uani 0.0665(17) 1 d . U P A 2
H6AA H 0.850647 0.621557 0.489541 0.042 Uiso 0.0665(17) 1 calc GR . P A 2
H6AB H 0.809925 0.479319 0.483005 0.042 Uiso 0.0665(17) 1 calc GR . P A 2
H6AC H 0.789218 0.584740 0.514072 0.042 Uiso 0.0665(17) 1 calc GR . P A 2
N1A N 0.6868(14) 0.761(4) 0.5086(5) 0.0326(14) Uani 0.0665(17) 1 d D U P A 2
C2A C 0.7413(15) 0.846(3) 0.5276(9) 0.0365(15) Uani 0.0665(17) 1 d D U P A 2
H2AA H 0.784624 0.824009 0.517504 0.055 Uiso 0.0665(17) 1 calc GR . P A 2
H2AB H 0.743669 0.824563 0.553656 0.055 Uiso 0.0665(17) 1 calc GR . P A 2
H2AC H 0.731209 0.944755 0.523932 0.055 Uiso 0.0665(17) 1 calc GR . P A 2
C30A C 0.9731(6) 0.2015(14) 0.3666(3) 0.0269(9) Uani 0.216(7) 1 d D U P B 2
H30D H 0.996641 0.119371 0.376753 0.040 Uiso 0.216(7) 1 calc GR . P B 2
H30E H 1.006258 0.272973 0.361218 0.040 Uiso 0.216(7) 1 calc GR . P B 2
H30F H 0.947047 0.175824 0.344114 0.040 Uiso 0.216(7) 1 calc GR . P B 2
C29A C 0.8763(7) 0.3602(11) 0.3749(3) 0.0264(8) Uani 0.216(7) 1 d D U P B 2
H29D H 0.846993 0.393462 0.393545 0.040 Uiso 0.216(7) 1 calc R . P B 2
H29E H 0.900165 0.439174 0.364809 0.040 Uiso 0.216(7) 1 calc R . P B 2
H29F H 0.848766 0.314387 0.355337 0.040 Uiso 0.216(7) 1 calc R . P B 2

loop_
_atom_site_aniso_label
_atom_site_aniso_U_11
_atom_site_aniso_U_22
_atom_site_aniso_U_33
_atom_site_aniso_U_23
_atom_site_aniso_U_13
_atom_site_aniso_U_12
P10 0.0149(2) 0.01261(19) 0.0123(2) -0.00168(15) -0.00008(15) -0.00027(15)
P2 0.01246(19) 0.01222(19) 0.0135(2) 0.00059(15) -0.00004(15) 0.00051(15)
P8 0.0144(2) 0.0139(2) 0.0124(2) 0.00139(16) -0.00037(15) -0.00079(15)
P1 0.0157(2) 0.0170(2) 0.0141(2) 0.00182(16) 0.00060(16) 0.00377(16)
P4 0.0154(2) 0.0148(2) 0.0140(2) -0.00014(16) 0.00157(16) -0.00207(15)
P9 0.0146(2) 0.0173(2) 0.0132(2) -0.00157(16) 0.00052(15) -0.00295(16)
P5 0.0168(2) 0.0140(2) 0.0139(2) 0.00040(16) 0.00222(16) -0.00001(16)
P7 0.0190(2) 0.0168(2) 0.0153(2) -0.00088(17) 0.00212(17) -0.00115(16)
P3 0.0219(2) 0.0177(2) 0.0154(2) 0.00166(17) 0.00283(17) 0.00332(17)
P6 0.0242(2) 0.0161(2) 0.0157(2) -0.00160(17) 0.00471(17) -0.00075(17)
O2 0.0201(6) 0.0145(6) 0.0173(6) 0.0022(5) 0.0036(5) 0.0007(5)
O1 0.0215(6) 0.0180(6) 0.0167(6) 0.0030(5) 0.0027(5) 0.0042(5)
O23 0.0186(6) 0.0160(6) 0.0166(6) 0.0035(5) 0.0018(5) 0.0024(5)
O25 0.0189(6) 0.0157(6) 0.0150(6) -0.0037(5) 0.0017(5) -0.0021(5)
O8 0.0209(6) 0.0194(6) 0.0165(6) -0.0035(5) 0.0028(5) -0.0059(5)
O12 0.0200(6) 0.0229(6) 0.0154(6) -0.0032(5) 0.0017(5) -0.0053(5)
O24 0.0245(6) 0.0175(6) 0.0163(6) -0.0025(5) 0.0037(5) -0.0033(5)
O11 0.0232(6) 0.0197(6) 0.0154(6) -0.0013(5) 0.0027(5) -0.0069(5)
O9 0.0303(7) 0.0216(6) 0.0146(6) -0.0023(5) 0.0025(5) -0.0102(5)
O10 0.0237(6) 0.0236(6) 0.0153(6) 0.0007(5) 0.0022(5) 0.0060(5)
O20 0.0270(7) 0.0244(7) 0.0233(7) 0.0059(5) 0.0023(5) 0.0084(5)
O19 0.0314(7) 0.0246(7) 0.0167(6) 0.0015(5) 0.0005(5) 0.0057(6)
O7 0.0162(6) 0.0141(6) 0.0376(8) 0.0008(6) 0.0072(5) -0.0005(5)
O13 0.0360(8) 0.0202(6) 0.0158(6) 0.0021(5) 0.0041(6) 0.0093(5)
O22 0.0328(7) 0.0310(7) 0.0153(6) -0.0037(6) 0.0051(5) -0.0134(6)
O18 0.0288(7) 0.0257(7) 0.0215(7) 0.0033(5) -0.0002(5) 0.0079(5)
O5 0.0303(7) 0.0279(7) 0.0190(7) -0.0037(6) 0.0037(5) -0.0063(6)
O14 0.0188(6) 0.0136(6) 0.0365(8) -0.0004(6) 0.0088(5) -0.0012(5)
O4 0.0422(8) 0.0253(7) 0.0173(7) 0.0031(5) 0.0046(6) 0.0156(6)
O15 0.0249(7) 0.0176(6) 0.0401(8) -0.0041(6) 0.0100(6) -0.0013(5)
O16 0.0400(8) 0.0246(7) 0.0181(7) -0.0045(5) 0.0098(6) -0.0131(6)
O21 0.0222(7) 0.0150(6) 0.0408(8) -0.0029(6) 0.0101(6) -0.0012(5)
O3 0.0339(7) 0.0278(7) 0.0161(6) -0.0017(5) -0.0006(5) -0.0051(6)
O6 0.0254(7) 0.0180(6) 0.0453(9) 0.0042(6) 0.0131(6) 0.0029(5)
O17 0.0408(8) 0.0294(7) 0.0185(7) 0.0031(6) 0.0041(6) 0.0099(6)
N6 0.0120(7) 0.0193(7) 0.0190(7) 0.0022(6) 0.0001(5) -0.0011(5)
N13 0.0172(7) 0.0236(8) 0.0171(7) -0.0011(6) -0.0021(6) -0.0053(6)
N7 0.0168(7) 0.0217(7) 0.0163(7) 0.0015(6) -0.0024(6) 0.0031(6)
N5 0.0163(7) 0.0152(7) 0.0219(8) 0.0011(6) 0.0043(6) 0.0020(5)
N8 0.0206(8) 0.0272(8) 0.0162(7) -0.0037(6) 0.0021(6) -0.0044(6)
N12 0.0181(7) 0.0235(8) 0.0256(8) -0.0024(6) 0.0029(6) 0.0024(6)
N4 0.0179(7) 0.0209(7) 0.0149(7) -0.0007(6) -0.0026(5) 0.0009(6)
N14 0.0192(7) 0.0152(7) 0.0265(8) -0.0010(6) -0.0015(6) 0.0025(6)
N9 0.0194(7) 0.0169(7) 0.0185(7) 0.0017(6) -0.0029(6) -0.0034(6)
N10 0.0231(8) 0.0209(8) 0.0239(8) -0.0056(6) 0.0067(6) -0.0078(6)
N15 0.0335(7) 0.0208(7) 0.0151(6) -0.0008(5) 0.0057(6) 0.0023(6)
N11 0.0251(8) 0.0413(10) 0.0157(8) 0.0058(7) -0.0053(6) -0.0106(7)
N2 0.0201(8) 0.0243(8) 0.0218(8) 0.0053(7) 0.0035(6) -0.0004(6)
N3 0.0233(8) 0.0221(8) 0.0257(9) 0.0024(7) 0.0056(7) 0.0081(7)
N1 0.0304(10) 0.0383(10) 0.0194(8) -0.0046(7) -0.0078(7) 0.0113(10)
C11 0.0197(9) 0.0219(9) 0.0314(11) 0.0036(8) 0.0076(7) -0.0025(7)
C16 0.0186(9) 0.0311(10) 0.0252(10) -0.0017(8) -0.0037(7) -0.0056(7)
C14 0.0282(10) 0.0278(10) 0.0259(10) 0.0033(8) -0.0099(8) 0.0063(8)
C12 0.0204(9) 0.0282(10) 0.0263(10) -0.0014(8) -0.0082(7) -0.0031(7)
C26 0.0229(10) 0.0407(12) 0.0252(10) -0.0096(9) -0.0069(8) -0.0046(8)
C9 0.0276(10) 0.0157(8) 0.0308(10) 0.0029(7) 0.0056(8) 0.0054(7)
C7 0.0344(11) 0.0270(10) 0.0178(9) -0.0048(8) 0.0015(8) 0.0036(8)
C13 0.0233(9) 0.0265(10) 0.0261(10) -0.0041(8) 0.0026(7) 0.0077(7)
C28 0.0190(9) 0.0328(11) 0.0396(12) 0.0030(9) -0.0033(8) 0.0055(8)
C10 0.0197(9) 0.0268(10) 0.0423(12) 0.0013(9) 0.0121(8) 0.0043(8)
C17 0.0270(10) 0.0420(12) 0.0191(9) 0.0016(8) 0.0087(8) -0.0017(9)
C4 0.0205(9) 0.0285(10) 0.0379(11) -0.0055(9) -0.0030(8) -0.0030(7)
C20 0.0405(12) 0.0222(10) 0.0301(11) -0.0044(8) 0.0072(9) -0.0121(8)
C25 0.0235(9) 0.0316(11) 0.0270(10) 0.0042(8) 0.0027(8) -0.0110(8)
C15 0.0346(11) 0.0204(9) 0.0352(11) 0.0062(8) -0.0045(9) -0.0101(8)
C18 0.0361(11) 0.0383(12) 0.0228(10) -0.0111(9) 0.0024(8) -0.0109(9)
C24 0.0222(10) 0.0359(12) 0.0497(14) 0.0092(10) -0.0095(9) 0.0043(8)
C27 0.0425(12) 0.0180(9) 0.0442(13) -0.0061(9) -0.0053(10) 0.0057(8)
C23 0.0420(13) 0.0274(11) 0.0507(14) -0.0101(10) 0.0256(11) 0.0006(9)
C19 0.0330(12) 0.0378(13) 0.0737(18) -0.0132(12) 0.0319(12) -0.0131(10)
C8 0.0259(10) 0.0313(10) 0.0287(11) 0.0012(8) -0.0129(8) -0.0006(8)
C5 0.0300(11) 0.0421(12) 0.0461(13) 0.0076(10) 0.0171(9) 0.0133(9)
C22 0.0415(13) 0.0583(15) 0.0231(11) 0.0149(10) -0.0028(9) -0.0162(11)
C21 0.0325(11) 0.0365(12) 0.0354(12) 0.0010(9) -0.0190(9) -0.0034(9)
C6 0.0407(13) 0.0224(10) 0.0389(13) 0.0030(9) 0.0064(10) 0.0149(9)
C30 0.0361(12) 0.0257(12) 0.0212(10) -0.0046(10) 0.0111(10) -0.0037(10)
C3 0.0375(12) 0.0362(12) 0.0376(13) 0.0150(10) 0.0171(10) 0.0010(10)
C29 0.0413(14) 0.0246(11) 0.0185(10) 0.0034(9) 0.0017(10) 0.0024(10)
C1 0.0519(14) 0.0565(15) 0.0254(11) -0.0150(11) -0.0068(10) 0.0190(12)
C2 0.0329(12) 0.0440(13) 0.0324(12) 0.0043(10) -0.0153(9) 0.0010(10)
N2A 0.019(3) 0.023(3) 0.025(3) 0.004(3) 0.000(3) -0.001(3)
N3A 0.023(3) 0.027(3) 0.027(3) 0.007(3) 0.007(3) 0.010(3)
C3A 0.020(5) 0.023(5) 0.026(5) 0.009(5) -0.002(5) -0.003(5)
C1A 0.043(4) 0.050(4) 0.023(4) -0.010(4) -0.004(4) 0.016(4)
C6A 0.026(5) 0.030(5) 0.029(6) 0.012(5) 0.005(5) 0.012(5)
N1A 0.036(3) 0.041(3) 0.021(2) -0.006(2) -0.006(2) 0.012(3)
C2A 0.038(3) 0.045(3) 0.025(3) -0.005(3) -0.009(3) 0.010(3)
C30A 0.0360(16) 0.0255(17) 0.0200(14) -0.0017(15) 0.0087(15) -0.0014(15)
C29A 0.0382(17) 0.0239(15) 0.0175(15) 0.0034(14) 0.0042(16) 0.0024(15)

loop_
_atom_type_symbol
_atom_type_description
_atom_type_scat_dispersion_real
_atom_type_scat_dispersion_imag
_atom_type_scat_source
C C 0.0033 0.0016 'International Tables Vol C Tables 4.2.6.8 and 6.1.1.4'
H H 0.0000 0.0000 'International Tables Vol C Tables 4.2.6.8 and 6.1.1.4'
N N 0.0061 0.0033 'International Tables Vol C Tables 4.2.6.8 and 6.1.1.4'
O O 0.0106 0.0060 'International Tables Vol C Tables 4.2.6.8 and 6.1.1.4'
P P 0.1023 0.0942 'International Tables Vol C Tables 4.2.6.8 and 6.1.1.4'

loop_
_exptl_crystal_face_index_h
_exptl_crystal_face_index_k
_exptl_crystal_face_index_l
_exptl_crystal_face_perp_dist
15 10 19 0.0892
-15 -10 -19 0.0565
8 -13 5 0.0837
-7 13 -7 0.1357
15 2 -44 0.3269
-4 -10 32 0.2491
-17 7 33 0.3489
2 -12 21 0.1555
27 2 -9 0.2696
-20 -6 -24 0.0675
20 6 25 0.0909
-7 -8 -36 0.1715
-20 6 -24 0.1309
21 -6 18 0.0866
21 0 31 0.1101
15 -5 37 0.1628
-4 3 49 0.3513
1 -2 -50 0.2853
-11 -12 -15 0.0491

loop_
_geom_angle_atom_site_label_1
_geom_angle_atom_site_label_2
_geom_angle_atom_site_label_3
_geom_angle
O25 P10 N13 110.68(7)
O25 P10 N14 109.59(7)
O25 P10 N15 110.23(8)
N13 P10 N14 107.66(8)
N13 P10 N15 108.83(8)
N15 P10 N14 109.80(8)
O2 P2 N6 111.80(7)
O2 P2 N5 107.29(7)
O2 P2 N4 114.38(7)
N6 P2 N5 110.90(8)
N6 P2 N4 103.44(8)
N5 P2 N4 109.04(8)
O23 P8 N7 109.62(7)
O23 P8 N8 114.06(8)
O23 P8 N9 108.61(7)
N8 P8 N7 104.81(8)
N8 P8 N9 109.95(8)
N9 P8 N7 109.70(8)
O1 P1 N2 110.39(8)
O1 P1 N3 107.89(8)
O1 P1 N1 114.22(11)
O1 P1 N2A 110.6(6)
O1 P1 N3A 108.9(7)
O1 P1 N1A 116.3(15)
N2 P1 N3 110.93(9)
N1 P1 N2 104.24(10)
N1 P1 N3 109.17(10)
N2A P1 N3A 110.5(12)
N2A P1 N1A 113.1(15)
N1A P1 N3A 96.4(13)
O8 P4 O9 113.32(7)
O8 P4 O10 114.37(7)
O8 P4 O7 112.58(7)
O9 P4 O10 103.54(7)
O9 P4 O7 106.76(7)
O7 P4 O10 105.46(7)
O24 P9 N12 110.56(8)
O24 P9 N10 107.75(8)
O24 P9 N11 114.11(8)
N12 P9 N10 110.97(8)
N12 P9 N11 104.70(9)
N11 P9 N10 108.76(8)
O12 P5 O11 113.80(7)
O12 P5 O13 114.28(7)
O12 P5 O14 112.09(7)
O11 P5 O13 103.34(7)
O11 P5 O14 106.80(7)
O14 P5 O13 105.74(7)
O20 P7 O22 111.98(8)
O20 P7 O21 109.54(8)
O19 P7 O20 113.61(8)
O19 P7 O22 105.43(8)
O19 P7 O21 111.16(8)
O21 P7 O22 104.72(8)
O5 P3 O4 109.41(8)
O5 P3 O6 107.61(8)
O4 P3 O6 104.30(8)
O3 P3 O5 114.14(8)
O3 P3 O4 108.01(8)
O3 P3 O6 112.89(8)
O18 P6 O15 110.01(8)
O18 P6 O16 111.30(8)
O16 P6 O15 104.38(8)
O17 P6 O18 113.74(8)
O17 P6 O15 110.76(8)
O17 P6 O16 106.20(8)
P5 O11 H11 109.5
P4 O9 H9 109.5
P4 O10 H10 109.5
P7 O19 H19 109.5
P4 O7 H7 109.5
P5 O13 H13 109.5
P7 O22 H22 109.5
P3 O5 H5 109.5
P5 O14 H14 109.5
P3 O4 H4 109.5
P6 O15 H15 109.5
P6 O16 H16 109.5
P7 O21 H21 109.5
P3 O6 H6 109.5
P6 O17 H17 109.5
C11 N6 P2 125.79(12)
C11 N6 C12 113.56(14)
C12 N6 P2 119.63(12)
C26 N13 P10 125.34(13)
C26 N13 C25 113.95(15)
C25 N13 P10 119.70(12)
C14 N7 P8 125.99(13)
C14 N7 C13 113.08(15)
C13 N7 P8 118.34(11)
C9 N5 P2 121.08(12)
C9 N5 C10 113.71(14)
C10 N5 P2 122.96(12)
C17 N8 P8 124.21(12)
C17 N8 C18 113.31(15)
C18 N8 P8 120.12(13)
C24 N12 P9 120.49(14)
C23 N12 P9 125.10(14)
C23 N12 C24 113.95(17)
C7 N4 P2 117.98(12)
C8 N4 P2 118.27(13)
C8 N4 C7 112.09(15)
C28 N14 P10 119.52(13)
C27 N14 P10 122.79(13)
C27 N14 C28 114.49(15)
C16 N9 P8 122.48(12)
C15 N9 P8 120.54(12)
C15 N9 C16 114.96(14)
C20 N10 P9 122.63(13)
C19 N10 P9 121.15(14)
C19 N10 C20 114.04(16)
C30 N15 P10 123.25(16)
C29 N15 P10 122.52(15)
C29 N15 C30 113.74(19)
C30A N15 P10 132.3(5)
C30A N15 C29A 112.5(7)
C29A N15 P10 114.0(4)
C22 N11 P9 119.06(13)
C21 N11 P9 124.98(15)
C21 N11 C22 113.83(16)
C4 N2 P1 120.69(14)
C3 N2 P1 124.21(14)
C3 N2 C4 114.16(17)
C5 N3 P1 121.33(14)
C5 N3 C6 114.04(17)
C6 N3 P1 122.72(15)
C1 N1 P1 119.55(15)
C2 N1 P1 125.15(17)
C2 N1 C1 114.24(19)
N6 C11 H11A 109.5
N6 C11 H11B 109.5
N6 C11 H11C 109.5
H11A C11 H11B 109.5
H11A C11 H11C 109.5
H11B C11 H11C 109.5
N9 C16 H16A 109.5
N9 C16 H16B 109.5
N9 C16 H16C 109.5
H16A C16 H16B 109.5
H16A C16 H16C 109.5
H16B C16 H16C 109.5
N7 C14 H14A 109.5
N7 C14 H14B 109.5
N7 C14 H14C 109.5
H14A C14 H14B 109.5
H14A C14 H14C 109.5
H14B C14 H14C 109.5
N6 C12 H12A 109.5
N6 C12 H12B 109.5
N6 C12 H12C 109.5
H12A C12 H12B 109.5
H12A C12 H12C 109.5
H12B C12 H12C 109.5
N13 C26 H26A 109.5
N13 C26 H26B 109.5
N13 C26 H26C 109.5
H26A C26 H26B 109.5
H26A C26 H26C 109.5
H26B C26 H26C 109.5
N5 C9 H9A 109.5
N5 C9 H9B 109.5
N5 C9 H9C 109.5
H9A C9 H9B 109.5
H9A C9 H9C 109.5
H9B C9 H9C 109.5
N4 C7 H7A 109.5
N4 C7 H7B 109.5
N4 C7 H7C 109.5
H7A C7 H7B 109.5
H7A C7 H7C 109.5
H7B C7 H7C 109.5
N7 C13 H13A 109.5
N7 C13 H13B 109.5
N7 C13 H13C 109.5
H13A C13 H13B 109.5
H13A C13 H13C 109.5
H13B C13 H13C 109.5
N14 C28 H28A 109.5
N14 C28 H28B 109.5
N14 C28 H28C 109.5
H28A C28 H28B 109.5
H28A C28 H28C 109.5
H28B C28 H28C 109.5
N5 C10 H10A 109.5
N5 C10 H10B 109.5
N5 C10 H10C 109.5
H10A C10 H10B 109.5
H10A C10 H10C 109.5
H10B C10 H10C 109.5
N8 C17 H17A 109.5
N8 C17 H17B 109.5
N8 C17 H17C 109.5
H17A C17 H17B 109.5
H17A C17 H17C 109.5
H17B C17 H17C 109.5
N2 C4 H4AA 109.5
N2 C4 H4AB 109.5
N2 C4 H4AC 109.5
H4AA C4 H4AB 109.5
H4AA C4 H4AC 109.5
H4AB C4 H4AC 109.5
H4BD C4 H4BE 109.5
H4BD C4 H4BF 109.5
H4BE C4 H4BF 109.5
N2A C4 H4BD 109.5
N2A C4 H4BE 109.5
N2A C4 H4BF 109.5
N10 C20 H20A 109.5
N10 C20 H20B 109.5
N10 C20 H20C 109.5
H20A C20 H20B 109.5
H20A C20 H20C 109.5
H20B C20 H20C 109.5
N13 C25 H25A 109.5
N13 C25 H25B 109.5
N13 C25 H25C 109.5
H25A C25 H25B 109.5
H25A C25 H25C 109.5
H25B C25 H25C 109.5
N9 C15 H15A 109.5
N9 C15 H15B 109.5
N9 C15 H15C 109.5
H15A C15 H15B 109.5
H15A C15 H15C 109.5
H15B C15 H15C 109.5
N8 C18 H18A 109.5
N8 C18 H18B 109.5
N8 C18 H18C 109.5
H18A C18 H18B 109.5
H18A C18 H18C 109.5
H18B C18 H18C 109.5
N12 C24 H24A 109.5
N12 C24 H24B 109.5
N12 C24 H24C 109.5
H24A C24 H24B 109.5
H24A C24 H24C 109.5
H24B C24 H24C 109.5
N14 C27 H27A 109.5
N14 C27 H27B 109.5
N14 C27 H27C 109.5
H27A C27 H27B 109.5
H27A C27 H27C 109.5
H27B C27 H27C 109.5
N12 C23 H23A 109.5
N12 C23 H23B 109.5
N12 C23 H23C 109.5
H23A C23 H23B 109.5
H23A C23 H23C 109.5
H23B C23 H23C 109.5
N10 C19 H19A 109.5
N10 C19 H19B 109.5
N10 C19 H19C 109.5
H19A C19 H19B 109.5
H19A C19 H19C 109.5
H19B C19 H19C 109.5
N4 C8 H8A 109.5
N4 C8 H8B 109.5
N4 C8 H8C 109.5
H8A C8 H8B 109.5
H8A C8 H8C 109.5
H8B C8 H8C 109.5
N3 C5 H5AA 109.5
N3 C5 H5AB 109.5
N3 C5 H5AC 109.5
H5AA C5 H5AB 109.5
H5AA C5 H5AC 109.5
H5AB C5 H5AC 109.5
H5BD C5 H5BE 109.5
H5BD C5 H5BF 109.5
H5BE C5 H5BF 109.5
N3A C5 H5BD 109.5
N3A C5 H5BE 109.5
N3A C5 H5BF 109.5
N11 C22 H22A 109.5
N11 C22 H22B 109.5
N11 C22 H22C 109.5
H22A C22 H22B 109.5
H22A C22 H22C 109.5
H22B C22 H22C 109.5
N11 C21 H21A 109.5
N11 C21 H21B 109.5
N11 C21 H21C 109.5
H21A C21 H21B 109.5
H21A C21 H21C 109.5
H21B C21 H21C 109.5
N3 C6 H6A 109.5
N3 C6 H6B 109.5
N3 C6 H6C 109.5
H6A C6 H6B 109.5
H6A C6 H6C 109.5
H6B C6 H6C 109.5
N15 C30 H30A 109.5
N15 C30 H30B 109.5
N15 C30 H30C 109.5
H30A C30 H30B 109.5
H30A C30 H30C 109.5
H30B C30 H30C 109.5
N2 C3 H3A 109.5
N2 C3 H3B 109.5
N2 C3 H3C 109.5
H3A C3 H3B 109.5
H3A C3 H3C 109.5
H3B C3 H3C 109.5
N15 C29 H29A 109.5
N15 C29 H29B 109.5
N15 C29 H29C 109.5
H29A C29 H29B 109.5
H29A C29 H29C 109.5
H29B C29 H29C 109.5
N1 C1 H1A 109.5
N1 C1 H1B 109.5
N1 C1 H1C 109.5
H1A C1 H1B 109.5
H1A C1 H1C 109.5
H1B C1 H1C 109.5
N1 C2 H2A 109.5
N1 C2 H2B 109.5
N1 C2 H2C 109.5
H2A C2 H2B 109.5
H2A C2 H2C 109.5
H2B C2 H2C 109.5
C4 N2A P1 120.2(10)
C3A N2A P1 119.4(14)
C3A N2A C4 117.1(14)
C5 N3A P1 120.6(11)
C5 N3A C6A 105.7(14)
C6A N3A P1 133.5(15)
N2A C3A H3AA 109.5
N2A C3A H3AB 109.5
N2A C3A H3AC 109.5
H3AA C3A H3AB 109.5
H3AA C3A H3AC 109.5
H3AB C3A H3AC 109.5
H1AA C1A H1AB 109.5
H1AA C1A H1AC 109.5
H1AB C1A H1AC 109.5
N1A C1A H1AA 109.5
N1A C1A H1AB 109.5
N1A C1A H1AC 109.5
N3A C6A H6AA 109.5
N3A C6A H6AB 109.5
N3A C6A H6AC 109.5
H6AA C6A H6AB 109.5
H6AA C6A H6AC 109.5
H6AB C6A H6AC 109.5
C1A N1A P1 117.6(18)
C2A N1A P1 128(2)
C2A N1A C1A 111(2)
N1A C2A H2AA 109.5
N1A C2A H2AB 109.5
N1A C2A H2AC 109.5
H2AA C2A H2AB 109.5
H2AA C2A H2AC 109.5
H2AB C2A H2AC 109.5
N15 C30A H30D 109.5
N15 C30A H30E 109.5
N15 C30A H30F 109.5
H30D C30A H30E 109.5
H30D C30A H30F 109.5
H30E C30A H30F 109.5
N15 C29A H29D 109.5
N15 C29A H29E 109.5
N15 C29A H29F 109.5
H29D C29A H29E 109.5
H29D C29A H29F 109.5
H29E C29A H29F 109.5

loop_
_geom_bond_atom_site_label_1
_geom_bond_atom_site_label_2
_geom_bond_distance
P10 O25 1.5047(12)
P10 N13 1.6310(15)
P10 N14 1.6355(15)
P10 N15 1.6323(16)
P2 O2 1.5074(12)
P2 N6 1.6249(14)
P2 N5 1.6371(15)
P2 N4 1.6479(14)
P8 O23 1.5073(12)
P8 N7 1.6344(14)
P8 N8 1.6327(15)
P8 N9 1.6330(14)
P1 O1 1.5049(12)
P1 N2 1.6319(17)
P1 N3 1.6324(16)
P1 N1 1.6294(18)
P1 N2A 1.611(13)
P1 N3A 1.655(13)
P1 N1A 1.639(15)
P4 O8 1.4917(12)
P4 O9 1.5499(13)
P4 O10 1.5589(12)
P4 O7 1.5530(13)
P9 O24 1.5094(12)
P9 N12 1.6220(15)
P9 N10 1.6359(16)
P9 N11 1.6322(16)
P5 O12 1.4850(12)
P5 O11 1.5520(12)
P5 O13 1.5602(13)
P5 O14 1.5552(13)
P7 O20 1.5190(13)
P7 O19 1.5123(13)
P7 O22 1.5559(13)
P7 O21 1.5532(13)
P3 O5 1.5355(13)
P3 O4 1.5548(13)
P3 O3 1.4948(13)
P3 O6 1.5547(14)
P6 O18 1.5193(13)
P6 O15 1.5548(14)
P6 O16 1.5544(13)
P6 O17 1.5102(14)
O11 H11 0.8200
O9 H9 0.8200
O10 H10 0.8200
O19 H19 0.8200
O7 H7 0.8200
O13 H13 0.8200
O22 H22 0.8200
O5 H5 0.8200
O14 H14 0.8200
O4 H4 0.8200
O15 H15 0.8200
O16 H16 0.8200
O21 H21 0.8200
O6 H6 0.8200
O17 H17 0.8200
N6 C11 1.457(2)
N6 C12 1.468(2)
N13 C26 1.458(2)
N13 C25 1.463(2)
N7 C14 1.459(2)
N7 C13 1.468(2)
N5 C9 1.461(2)
N5 C10 1.464(2)
N8 C17 1.452(2)
N8 C18 1.464(2)
N12 C24 1.469(2)
N12 C23 1.460(3)
N4 C7 1.466(2)
N4 C8 1.464(2)
N14 C28 1.468(2)
N14 C27 1.464(2)
N9 C16 1.469(2)
N9 C15 1.458(2)
N10 C20 1.462(2)
N10 C19 1.458(3)
N15 C30 1.466(3)
N15 C29 1.452(3)
N15 C30A 1.395(10)
N15 C29A 1.536(9)
N11 C22 1.464(3)
N11 C21 1.448(2)
N2 C4 1.463(2)
N2 C3 1.459(3)
N3 C5 1.460(3)
N3 C6 1.461(3)
N1 C1 1.461(3)
N1 C2 1.445(3)
C11 H11A 0.9600
C11 H11B 0.9600
C11 H11C 0.9600
C16 H16A 0.9600
C16 H16B 0.9600
C16 H16C 0.9600
C14 H14A 0.9600
C14 H14B 0.9600
C14 H14C 0.9600
C12 H12A 0.9600
C12 H12B 0.9600
C12 H12C 0.9600
C26 H26A 0.9600
C26 H26B 0.9600
C26 H26C 0.9600
C9 H9A 0.9600
C9 H9B 0.9600
C9 H9C 0.9600
C7 H7A 0.9600
C7 H7B 0.9600
C7 H7C 0.9600
C13 H13A 0.9600
C13 H13B 0.9600
C13 H13C 0.9600
C28 H28A 0.9600
C28 H28B 0.9600
C28 H28C 0.9600
C10 H10A 0.9600
C10 H10B 0.9600
C10 H10C 0.9600
C17 H17A 0.9600
C17 H17B 0.9600
C17 H17C 0.9600
C4 H4AA 0.9600
C4 H4AB 0.9600
C4 H4AC 0.9600
C4 H4BD 0.9600
C4 H4BE 0.9600
C4 H4BF 0.9600
C4 N2A 1.492(12)
C20 H20A 0.9600
C20 H20B 0.9600
C20 H20C 0.9600
C25 H25A 0.9600
C25 H25B 0.9600
C25 H25C 0.9600
C15 H15A 0.9600
C15 H15B 0.9600
C15 H15C 0.9600
C18 H18A 0.9600
C18 H18B 0.9600
C18 H18C 0.9600
C24 H24A 0.9600
C24 H24B 0.9600
C24 H24C 0.9600
C27 H27A 0.9600
C27 H27B 0.9600
C27 H27C 0.9600
C23 H23A 0.9600
C23 H23B 0.9600
C23 H23C 0.9600
C19 H19A 0.9600
C19 H19B 0.9600
C19 H19C 0.9600
C8 H8A 0.9600
C8 H8B 0.9600
C8 H8C 0.9600
C5 H5AA 0.9600
C5 H5AB 0.9600
C5 H5AC 0.9600
C5 H5BD 0.9600
C5 H5BE 0.9600
C5 H5BF 0.9600
C5 N3A 1.449(13)
C22 H22A 0.9600
C22 H22B 0.9600
C22 H22C 0.9600
C21 H21A 0.9600
C21 H21B 0.9600
C21 H21C 0.9600
C6 H6A 0.9600
C6 H6B 0.9600
C6 H6C 0.9600
C30 H30A 0.9600
C30 H30B 0.9600
C30 H30C 0.9600
C3 H3A 0.9600
C3 H3B 0.9600
C3 H3C 0.9600
C29 H29A 0.9600
C29 H29B 0.9600
C29 H29C 0.9600
C1 H1A 0.9600
C1 H1B 0.9600
C1 H1C 0.9600
C2 H2A 0.9600
C2 H2B 0.9600
C2 H2C 0.9600
N2A C3A 1.455(14)
N3A C6A 1.49(3)
C3A H3AA 0.9600
C3A H3AB 0.9600
C3A H3AC 0.9600
C1A H1AA 0.9600
C1A H1AB 0.9600
C1A H1AC 0.9600
C1A N1A 1.469(15)
C6A H6AA 0.9600
C6A H6AB 0.9600
C6A H6AC 0.9600
N1A C2A 1.465(15)
C2A H2AA 0.9600
C2A H2AB 0.9600
C2A H2AC 0.9600
C30A H30D 0.9600
C30A H30E 0.9600
C30A H30F 0.9600
C29A H29D 0.9600
C29A H29E 0.9600
C29A H29F 0.9600

loop_
_geom_torsion_atom_site_label_1
_geom_torsion_atom_site_label_2
_geom_torsion_atom_site_label_3
_geom_torsion_atom_site_label_4
_geom_torsion
O2 P2 N6 C11 -154.88(14)
O2 P2 N6 C12 37.43(15)
O2 P2 N5 C9 -166.33(13)
O2 P2 N5 C10 31.80(16)
O2 P2 N4 C7 61.96(15)
O2 P2 N4 C8 -78.34(15)
O1 P1 N2 C4 34.38(18)
O1 P1 N2 C3 -157.41(17)
O1 P1 N3 C5 38.16(19)
O1 P1 N3 C6 -158.49(17)
O1 P1 N1 C1 59.5(2)
O1 P1 N1 C2 -108.0(2)
O1 P1 N2A C4 -36(2)
O1 P1 N2A C3A 165(2)
O1 P1 N3A C5 -35(2)
O1 P1 N3A C6A 152(3)
O1 P1 N1A C1A 95(3)
O1 P1 N1A C2A -63(4)
O23 P8 N7 C14 -149.29(15)
O23 P8 N7 C13 50.31(15)
O23 P8 N8 C17 -103.33(16)
O23 P8 N8 C18 58.04(17)
O23 P8 N9 C16 34.68(16)
O23 P8 N9 C15 -162.27(14)
O25 P10 N13 C26 137.02(15)
O25 P10 N13 C25 -55.19(16)
O25 P10 N14 C28 -44.90(17)
O25 P10 N14 C27 156.44(16)
O25 P10 N15 C30 147.7(2)
O25 P10 N15 C29 -40.9(2)
O25 P10 N15 C30A 124.9(8)
O25 P10 N15 C29A -68.9(5)
O24 P9 N12 C24 34.27(17)
O24 P9 N12 C23 -154.06(16)
O24 P9 N10 C20 -157.89(15)
O24 P9 N10 C19 39.91(19)
O24 P9 N11 C22 57.69(19)
O24 P9 N11 C21 -104.69(18)
N6 P2 N5 C9 -43.98(16)
N6 P2 N5 C10 154.16(14)
N6 P2 N4 C7 -59.87(15)
N6 P2 N4 C8 159.83(13)
N13 P10 N14 C28 -165.35(15)
N13 P10 N14 C27 36.00(18)
N13 P10 N15 C30 -90.7(2)
N13 P10 N15 C29 80.6(2)
N13 P10 N15 C30A -113.5(8)
N13 P10 N15 C29A 52.6(5)
N7 P8 N8 C17 136.77(16)
N7 P8 N8 C18 -61.86(17)
N7 P8 N9 C16 154.48(14)
N7 P8 N9 C15 -42.47(17)
N5 P2 N6 C11 85.42(16)
N5 P2 N6 C12 -82.27(15)
N5 P2 N4 C7 -177.94(13)
N5 P2 N4 C8 41.76(15)
N8 P8 N7 C14 -26.47(17)
N8 P8 N7 C13 173.13(13)
N8 P8 N9 C16 -90.76(15)
N8 P8 N9 C15 72.29(17)
N12 P9 N10 C20 -36.73(18)
N12 P9 N10 C19 161.08(17)
N12 P9 N11 C22 -63.31(19)
N12 P9 N11 C21 134.31(18)
N4 P2 N6 C11 -31.34(16)
N4 P2 N6 C12 160.97(13)
N4 P2 N5 C9 69.28(15)
N4 P2 N5 C10 -92.58(16)
N14 P10 N13 C26 -103.22(16)
N14 P10 N13 C25 64.56(16)
N14 P10 N15 C30 26.9(2)
N14 P10 N15 C29 -161.7(2)
N14 P10 N15 C30A 4.1(8)
N14 P10 N15 C29A 170.3(5)
N9 P8 N7 C14 91.53(16)
N9 P8 N7 C13 -68.87(15)
N9 P8 N8 C17 18.93(18)
N9 P8 N8 C18 -179.70(15)
N10 P9 N12 C24 -85.24(16)
N10 P9 N12 C23 86.43(17)
N10 P9 N11 C22 178.00(17)
N10 P9 N11 C21 15.6(2)
N15 P10 N13 C26 15.74(18)
N15 P10 N13 C25 -176.48(14)
N15 P10 N14 C28 76.31(16)
N15 P10 N14 C27 -82.34(18)
N11 P9 N12 C24 157.59(15)
N11 P9 N12 C23 -30.74(18)
N11 P9 N10 C20 77.93(17)
N11 P9 N10 C19 -84.26(19)
N2 P1 N3 C5 159.19(17)
N2 P1 N3 C6 -37.5(2)
N2 P1 N1 C1 -61.1(2)
N2 P1 N1 C2 131.4(2)
N3 P1 N2 C4 -85.17(17)
N3 P1 N2 C3 83.0(2)
N3 P1 N1 C1 -179.6(2)
N3 P1 N1 C2 12.9(3)
N1 P1 N2 C4 157.46(17)
N1 P1 N2 C3 -34.3(2)
N1 P1 N3 C5 -86.5(2)
N1 P1 N3 C6 76.9(2)
N2A P1 N3A C5 87(2)
N2A P1 N3A C6A -86(3)
N2A P1 N1A C1A -34(4)
N2A P1 N1A C2A 167(3)
N3A P1 N2A C4 -156.6(16)
N3A P1 N2A C3A 45(3)
N3A P1 N1A C1A -150(3)
N3A P1 N1A C2A 51(4)
N1A P1 N2A C4 97(2)
N1A P1 N2A C3A -62(3)
N1A P1 N3A C5 -155(2)
N1A P1 N3A C6A 32(3)

loop_
_exptl_oxdiff_crystal_face_indexfrac_h
_exptl_oxdiff_crystal_face_indexfrac_k
_exptl_oxdiff_crystal_face_indexfrac_l
_exptl_oxdiff_crystal_face_x
_exptl_oxdiff_crystal_face_y
_exptl_oxdiff_crystal_face_z
14.9998 9.9998 18.9913 -0.9351 0.2414 -0.3184
-14.9998 -9.9998 -18.9913 0.9351 -0.2414 0.3184
8.0002 -13.0002 4.9963 0.1420 -0.7788 0.6540
-7.0002 13.0002 -6.9957 -0.1551 0.8047 -0.6108
15.0000 1.9999 -43.9872 -0.1446 0.6892 0.7216
-3.9999 -10.0001 31.9891 0.1767 -0.9707 -0.0237
-17.0002 7.0002 32.9918 0.0037 -0.0521 -1.0163
2.0002 -12.0001 20.9918 0.1546 -0.9362 0.3081
27.0000 1.9996 -9.0014 -0.7984 0.1803 0.5796
-19.9999 -5.9996 -23.9885 0.9966 0.0511 0.1030
19.9999 5.9996 24.9881 -1.0050 -0.0650 -0.1142
-6.9998 -7.9998 -35.9866 0.7732 0.0862 0.5918
-20.0001 6.0004 -23.9879 0.6055 0.6918 -0.3986
21.0001 -6.0004 17.9898 -0.5850 -0.6104 0.4866
21.0000 -0.0004 30.9856 -0.8898 -0.4706 0.0902
15.0001 -5.0004 36.9843 -0.5976 -0.8094 0.1071
-4.0001 3.0000 48.9838 -0.3900 -0.5127 -0.7575
1.0001 -1.9999 -49.9828 0.4557 0.5857 0.6644
-10.9998 -11.9998 -14.9934 0.8468 -0.4114 0.4405
